data_7043135
loop_
_publ_author_name
'Arnedo-S\'anchez, Leticia'
'Nonappa, Nonappa'
'Bhowmik, Sandip'
'Hietala, Sami'
'Puttreddy, Rakesh'
'Lahtinen, Manu'
'De Cola, Luisa'
'Rissanen, Kari'

_publ_section_title
;
 Rapid self-healing and anion selectivity in metallosupramolecular gels
 assisted by fluorine--fluorine interactions
;
_journal_name_full 'Dalton Trans.'
_journal_paper_doi 10.1039/C7DT00983F
_journal_year 2017
_chemical_formula_moiety 'C64 H38 F34 N8 Ni O2, 2(Cl), 2(C2 H6 O S), H2 O'
_chemical_formula_sum 'C68 H52 Cl2 F34 N8 Ni O5 S2'
_chemical_formula_weight 1900.90
_space_group_crystal_system triclinic
_space_group_IT_number 2
_space_group_name_Hall '-P 1'
_space_group_name_H-M_alt 'P -1'
_symmetry_space_group_name_Hall '-P 1'
_symmetry_space_group_name_H-M 'P -1'
_atom_sites_solution_hydrogens mixed
_atom_sites_solution_primary direct
_audit_creation_date 2017-02-15
_audit_creation_method
;
Olex2 1.2
(compiled 2016.08.25 svn.r3337 for OlexSys, GUI svn.r5103)
;
_audit_update_record
;
2017-02-16 deposited with the CCDC.
2017-05-25 downloaded from the CCDC.
;
_cell_angle_alpha 95.396(6)
_cell_angle_beta 91.534(6)
_cell_angle_gamma 90.814(5)
_cell_formula_units_Z 2
_cell_length_a 10.4507(7)
_cell_length_b 13.2384(8)
_cell_length_c 26.961(2)
_cell_measurement_reflns_used 3482
_cell_measurement_temperature 120.01(10)
_cell_measurement_theta_max 73.4820
_cell_measurement_theta_min 3.5710
_cell_volume 3711.7(4)
_computing_cell_refinement 'CrysAlisPro 1.171.38.41 (Rigaku OD, 2015)'
_computing_data_collection 'CrysAlisPro 1.171.38.41 (Rigaku OD, 2015)'
_computing_data_reduction 'CrysAlisPro 1.171.38.41 (Rigaku OD, 2015)'
_computing_molecular_graphics 'Olex2 (Dolomanov et al., 2009)'
_computing_publication_material 'Olex2 (Dolomanov et al., 2009)'
_computing_structure_refinement 'ShelXL (Sheldrick, 2015)'
_computing_structure_solution 'ShelXT (Sheldrick, 2015)'
_diffrn_ambient_environment N~2~
_diffrn_ambient_temperature 120.01(10)
_diffrn_detector 'CCD plate'
_diffrn_detector_area_resol_mean 10.3953
_diffrn_detector_type Atlas
_diffrn_measured_fraction_theta_full 0.992
_diffrn_measured_fraction_theta_max 0.992
_diffrn_measurement_details
;
List of Runs (angles in degrees, time in seconds):

  # Type    Start    End  Width  t~exp~   \w     \q     \k     \f   Frames
#--------------------------------------------------------------------------
  1  \w   -107.00 -17.00   1.50   21.00    --  -41.90 -37.00   0.00   60
  2  \w    -66.00  28.50   1.50   21.00    --  -41.90  37.00-180.00   63
  3  \w    -96.00  -6.00   1.50   21.00    --  -41.90 125.00 -90.00   60
  4  \w    -96.00  -3.00   1.50   21.00    --  -41.90 125.00-180.00   62
  5  \w     44.00 135.50   1.50   84.00    --  112.00 -77.00  30.00   61
  6  \w     88.00 178.00   1.50   84.00    --  112.00  45.00  90.00   60
  7  \w     58.00 136.00   1.50   84.00    --  112.00 -30.00  30.00   52
  8  \w     93.00 174.00   1.50   84.00    --  112.00  30.00-150.00   54
  9  \w     43.00 115.00   1.50   84.00    --  112.00-111.00-150.00   48
 10  \w     38.00 122.00   1.50   84.00    --  112.00 -89.00 -59.00   56
 11  \w     51.00 135.00   1.50   84.00    --  112.00 -45.00 150.00   56
 12  \w     39.00 117.00   1.50   84.00    --  112.00 -30.00 -90.00   52
;
_diffrn_measurement_device 'four-circle diffractometer'
_diffrn_measurement_device_type 'SuperNova, Dual, Cu at zero, Atlas'
_diffrn_measurement_method '\w scans'
_diffrn_orient_matrix_type 'CrysAlisPro convention (1999,Acta A55,543-557)'
_diffrn_orient_matrix_UB_11 -0.0650949000
_diffrn_orient_matrix_UB_12 -0.0174057000
_diffrn_orient_matrix_UB_13 -0.0521106000
_diffrn_orient_matrix_UB_21 0.0084789000
_diffrn_orient_matrix_UB_22 -0.1155978000
_diffrn_orient_matrix_UB_23 0.0021465000
_diffrn_orient_matrix_UB_31 -0.1320712000
_diffrn_orient_matrix_UB_32 -0.0010368000
_diffrn_orient_matrix_UB_33 0.0240112000
_diffrn_radiation_monochromator mirror
_diffrn_radiation_probe x-ray
_diffrn_radiation_type CuK\a
_diffrn_radiation_wavelength 1.54184
_diffrn_reflns_av_R_equivalents 0.0547
_diffrn_reflns_av_unetI/netI 0.1108
_diffrn_reflns_Laue_measured_fraction_full 0.992
_diffrn_reflns_Laue_measured_fraction_max 0.992
_diffrn_reflns_limit_h_max 9
_diffrn_reflns_limit_h_min -12
_diffrn_reflns_limit_k_max 15
_diffrn_reflns_limit_k_min -15
_diffrn_reflns_limit_l_max 32
_diffrn_reflns_limit_l_min -32
_diffrn_reflns_number 20793
_diffrn_reflns_point_group_measured_fraction_full 0.992
_diffrn_reflns_point_group_measured_fraction_max 0.992
_diffrn_reflns_theta_full 66.746
_diffrn_reflns_theta_max 66.746
_diffrn_reflns_theta_min 3.354
_diffrn_source 'micro-focus sealed X-ray tube'
_diffrn_source_type 'SuperNova (Cu) X-ray Source'
_exptl_absorpt_coefficient_mu 2.865
_exptl_absorpt_correction_T_max 1.00000
_exptl_absorpt_correction_T_min 0.77879
_exptl_absorpt_correction_type gaussian
_exptl_absorpt_process_details
;
CrysAlisPro 1.171.38.41 (Rigaku Oxford Diffraction, 2015)
Empirical absorption correction using spherical harmonics,
 implemented in SCALE3 ABSPACK scaling algorithm.
;
_exptl_crystal_colour brown
_exptl_crystal_colour_primary brown
_exptl_crystal_density_diffrn 1.701
_exptl_crystal_description plate
_exptl_crystal_F_000 1912
_exptl_crystal_size_max 0.127
_exptl_crystal_size_mid 0.082
_exptl_crystal_size_min 0.034
_refine_diff_density_max 0.941
_refine_diff_density_min -1.368
_refine_diff_density_rms 0.095
_refine_ls_extinction_method none
_refine_ls_goodness_of_fit_ref 1.027
_refine_ls_hydrogen_treatment mixed
_refine_ls_matrix_type full
_refine_ls_number_parameters 1318
_refine_ls_number_reflns 13059
_refine_ls_number_restraints 12
_refine_ls_restrained_S_all 1.026
_refine_ls_R_factor_all 0.1278
_refine_ls_R_factor_gt 0.0792
_refine_ls_shift/su_max 0.001
_refine_ls_shift/su_mean 0.000
_refine_ls_structure_factor_coef Fsqd
_refine_ls_weighting_details 'w=1/[\s^2^(Fo^2^)+(0.1066P)^2^+2.4553P] where P=(Fo^2^+2Fc^2^)/3'
_refine_ls_weighting_scheme calc
_refine_ls_wR_factor_gt 0.1987
_refine_ls_wR_factor_ref 0.2330
_reflns_Friedel_coverage 0.000
_reflns_number_gt 8000
_reflns_number_total 13059
_reflns_threshold_expression 'I > 2\s(I)'
_cod_data_source_file c7dt00983f2.cif
_cod_data_source_block Ni42_Cl2
_cod_database_code 7043135
_chemical_oxdiff_formula 'C21 H25 O12 N3 F12'
_shelx_space_group_comment
;
The symmetry employed for this shelxl refinement is uniquely defined
by the following loop, which should always be used as a source of
symmetry information in preference to the above space-group names.
They are only intended as comments.
;
_reflns_odcompleteness_completeness 99.20
_reflns_odcompleteness_iscentric 1
_reflns_odcompleteness_theta 66.97
_olex2_refinement_description
;
1. Fixed Uiso
 At 1.2 times of:
  All C(H) groups, All C(H,H) groups, All C(H,H,H,H) groups, All N(H) groups
 At 1.5 times of:
  All C(H,H,H) groups, All C(H,H,H,H,H,H) groups, All O(H,H) groups
2. Uiso/Uaniso restraints and constraints
Uanis(C26) \\sim Ueq: with sigma of 0.01 and sigma for terminal atoms of 0.02
Uanis(C67) \\sim Ueq: with sigma of 0.01 and sigma for terminal atoms of 0.02
Uanis(C28) = Uanis(C29)
Uanis(C25) = Uanis(C24)
3. Others
 Sof(F3)=Sof(F4)=Sof(F7)=Sof(F8)=Sof(H23C)=Sof(H23D)=Sof(C25)=Sof(H25A)=
 Sof(H25B)=Sof(C26)=Sof(C29)=1-FVAR(1)
 Sof(F1)=Sof(F2)=Sof(F5)=Sof(F6)=Sof(H23A)=Sof(H23B)=Sof(C24)=Sof(H24A)=
 Sof(H24B)=Sof(C27)=Sof(C28)=FVAR(1)
 Fixed Sof: S1(0.5) S2(0.5) F22(0.5) F23(0.5) F24(0.5) F25(0.5) F26(0.5)
 F27(0.5) F28(0.5) F29(0.5) F30(0.5) F31(0.5) F32(0.5) F33(0.5) F34(0.5)
 F35(0.5) F36(0.5) F37(0.5) F38(0.5) F39(0.5) F40(0.5) F41(0.5) F42(0.5)
 F43(0.5) F44(0.5) F45(0.5) F46(0.5) F47(0.5) F48(0.5) F49(0.5) F50(0.5)
 F51(0.5) F52(0.5) F53(0.5) F54(0.5) F55(0.5) C67(0.5) C68(0.5) H71A(0.5)
 H71B(0.5) H71C(0.5) H71D(0.5) H71E(0.5) H71F(0.5) C72(0.5) H72A(0.5) H72B(0.5)
 H72C(0.5) C73(0.5) H73A(0.5) H73B(0.5) H73C(0.5)
4.a Riding coordinates:
 O5(H5A,H5B), N7(H7), N8(H8)
4.b Secondary CH2 refined with riding coordinates:
 C23(H23A,H23B), C23(H23C,H23D), C24(H24A,H24B), C25(H25A,H25B), C58(H58A,
 H58B), C59(H59A,H59B)
4.c Me refined with riding coordinates:
 C71(H71A,H71B,H71C), C71(H71D,H71E,H71F)
4.d Aromatic/amide H refined with riding coordinates:
 C1(H1), C2(H2), C3(H3), C4(H4), C7(H7A), C9(H9), C12(H12), C13(H13), C14(H14),
  C15(H15), C17(H17), C18(H18), C20(H20), C21(H21), C36(H36), C37(H37),
 C38(H38), C39(H39), C42(H42), C44(H44), C47(H47), C48(H48), C49(H49), C50(H50),
  C52(H52), C53(H53), C55(H55), C56(H56)
4.e Idealised Me refined as rotating group:
 C69(H69A,H69B,H69C), C70(H70A,H70B,H70C), C72(H72A,H72B,H72C), C73(H73A,H73B,
 H73C)
;
_shelx_shelxl_version_number 2014/7
_olex2_submission_special_instructions 'No special instructions were received'
_oxdiff_exptl_absorpt_empirical_details
;
Empirical correction (ABSPACK) includes:
- Absorption correction using spherical harmonics
- Frame scaling
;
_oxdiff_exptl_absorpt_empirical_full_max 1.365
_oxdiff_exptl_absorpt_empirical_full_min 0.669

loop_
_space_group_symop_operation_xyz
'x, y, z'
'-x, -y, -z'

loop_
_atom_site_label
_atom_site_type_symbol
_atom_site_fract_x
_atom_site_fract_y
_atom_site_fract_z
_atom_site_U_iso_or_equiv
_atom_site_adp_type
_atom_site_occupancy
_atom_site_site_symmetry_order
_atom_site_calc_flag
_atom_site_refinement_flags_posn
_atom_site_refinement_flags_adp
_atom_site_refinement_flags_occupancy
_atom_site_disorder_assembly
_atom_site_disorder_group
Ni1 Ni 0.43062(8) 0.72185(6) 0.63247(3) 0.0225(2) Uani 1 1 d . . . . .
Cl1 Cl 0.87804(13) 0.31113(10) 0.57762(5) 0.0319(3) Uani 1 1 d . . . . .
Cl2 Cl 1.07924(14) 0.01127(10) 0.71862(5) 0.0340(3) Uani 1 1 d . . . . .
S1 S 0.2942(3) 0.2829(2) 0.66356(12) 0.0349(6) Uani 0.5 1 d . . P A 2
S2 S 0.3263(3) 0.2067(3) 0.63950(13) 0.0449(8) Uani 0.5 1 d . . P A 1
S3 S 0.5946(3) 0.8936(2) 0.80450(12) 0.0839(8) Uani 1 1 d . . . . .
F1 F 0.0135(7) 1.2909(5) 0.1938(3) 0.0523(17) Uani 0.674(7) 1 d . . P B 1
F2 F 0.1706(7) 1.4020(7) 0.1979(3) 0.066(2) Uani 0.674(7) 1 d . . P B 1
F3 F -0.0576(19) 1.3248(9) 0.2082(5) 0.059(4) Uani 0.326(7) 1 d . . P B 2
F4 F 0.115(2) 1.4220(15) 0.2221(6) 0.064(5) Uani 0.326(7) 1 d . . P B 2
F5 F -0.1413(5) 1.4188(5) 0.2417(2) 0.0416(15) Uani 0.674(7) 1 d . . P B 1
F6 F 0.0137(8) 1.5235(6) 0.2674(2) 0.0529(18) Uani 0.674(7) 1 d . . P B 1
F7 F -0.0469(14) 1.5685(9) 0.2690(4) 0.041(3) Uani 0.326(7) 1 d . . P B 2
F8 F -0.2113(14) 1.4692(10) 0.2461(5) 0.048(3) Uani 0.326(7) 1 d . . P B 2
F9 F -0.0612(6) 1.4508(3) 0.14341(16) 0.0701(15) Uani 1 1 d . . . . .
F10 F 0.0447(5) 1.5822(4) 0.17975(17) 0.0678(14) Uani 1 1 d . . . . .
F11 F -0.1995(7) 1.6349(6) 0.2240(2) 0.113(3) Uani 1 1 d . . . . .
F12 F -0.2785(6) 1.5219(5) 0.1671(2) 0.0866(18) Uani 1 1 d . . . . .
F13 F -0.1147(5) 1.6232(3) 0.10031(17) 0.0622(13) Uani 1 1 d . . . . .
F14 F -0.1000(5) 1.7437(4) 0.1610(2) 0.0777(16) Uani 1 1 d . . . . .
F15 F -0.3755(6) 1.7166(5) 0.1641(3) 0.097(2) Uani 1 1 d . . . . .
F16 F -0.3594(5) 1.6317(4) 0.0910(2) 0.0760(15) Uani 1 1 d . . . . .
F17 F -0.2804(6) 1.8805(4) 0.1347(3) 0.104(2) Uani 1 1 d . . . . .
F18 F -0.1941(5) 1.8020(4) 0.0688(3) 0.0816(18) Uani 1 1 d . . . . .
F19 F -0.4219(6) 1.7663(5) 0.0245(3) 0.095(2) Uani 1 1 d . . . . .
F20 F -0.4047(6) 1.9214(5) 0.0546(4) 0.120(3) Uani 1 1 d . . . . .
F21 F -0.5186(6) 1.8163(5) 0.0916(3) 0.116(3) Uani 1 1 d . . . . .
F22 F 1.1150(8) -0.0171(6) 0.9448(3) 0.0483(19) Uani 0.5 1 d . . P C 1
F23 F 1.1747(12) -0.0811(10) 0.8931(4) 0.059(3) Uani 0.5 1 d . . P C 2
F24 F 1.1356(10) -0.1274(7) 0.8796(4) 0.038(2) Uani 0.5 1 d . . P C 1
F25 F 1.0196(11) -0.1879(7) 0.8713(3) 0.068(3) Uani 0.5 1 d . . P C 2
F26 F 0.9512(7) -0.2495(6) 0.9218(3) 0.0440(18) Uani 0.5 1 d . . P D 1
F27 F 0.942(4) -0.153(3) 0.9744(13) 0.057(7) Uani 0.5 1 d . . P D 2
F28 F 0.966(4) -0.147(3) 0.9879(13) 0.062(7) Uani 0.5 1 d . . P D 1
F29 F 1.1257(9) -0.0795(6) 0.9868(3) 0.053(2) Uani 0.5 1 d . . P D 2
F30 F 1.2398(8) -0.1699(6) 0.9812(4) 0.059(2) Uani 0.5 1 d . . P E 1
F31 F 1.2282(17) -0.2525(10) 0.9289(7) 0.054(4) Uani 0.5 1 d . . P E 2
F32 F 1.1921(15) -0.2913(10) 0.9232(6) 0.044(3) Uani 0.5 1 d . . P E 1
F33 F 1.0402(9) -0.3244(6) 0.9383(3) 0.056(2) Uani 0.5 1 d . . P E 2
F34 F 1.0094(7) -0.3546(7) 0.9976(3) 0.051(2) Uani 0.5 1 d . . P F 1
F35 F 1.0770(13) -0.2528(16) 1.0422(7) 0.043(3) Uani 0.5 1 d . . P F 2
F36 F 1.1265(14) -0.2554(16) 1.0488(7) 0.049(4) Uani 0.5 1 d . . P F 1
F37 F 1.2764(8) -0.2263(6) 1.0227(3) 0.051(2) Uani 0.5 1 d . . P F 2
F38 F 1.3424(8) -0.3515(7) 1.0022(4) 0.060(2) Uani 0.5 1 d . . P G 1
F39 F 1.2529(16) -0.4285(10) 0.9683(6) 0.057(4) Uani 0.5 1 d . . P G 2
F40 F 1.2052(15) -0.4617(10) 0.9674(6) 0.047(3) Uani 0.5 1 d . . P G 1
F41 F 1.0820(8) -0.4432(6) 1.0143(4) 0.056(2) Uani 0.5 1 d . . P G 2
F42 F 1.1091(9) -0.4707(7) 1.0664(4) 0.060(2) Uani 0.5 1 d . . P H 1
F43 F 1.2478(19) -0.3664(14) 1.0965(8) 0.050(4) Uani 0.5 1 d . . P H 2
F44 F 1.288(2) -0.3900(17) 1.0896(9) 0.071(5) Uani 0.5 1 d . . P H 1
F45 F 1.4027(8) -0.3963(7) 1.0447(4) 0.059(2) Uani 0.5 1 d . . P H 2
F46 F 1.4073(11) -0.5408(9) 1.0243(4) 0.078(3) Uani 0.5 1 d . . P I 1
F47 F 1.2803(16) -0.5906(12) 1.0200(7) 0.056(4) Uani 0.5 1 d . . P I 2
F48 F 1.2302(19) -0.6192(14) 1.0218(8) 0.069(5) Uani 0.5 1 d . . P I 1
F49 F 1.1709(8) -0.5542(7) 1.0875(3) 0.052(2) Uani 0.5 1 d . . P I 2
F50 F 1.2333(16) -0.6057(13) 1.1232(6) 0.124(6) Uani 0.5 1 d . . P I 1
F51 F 1.385(3) -0.6869(16) 1.0879(8) 0.122(9) Uani 0.5 1 d . . P I 1
F52 F 1.3675(17) -0.6590(12) 1.1103(6) 0.071(4) Uani 0.5 1 d . . P I 2
F53 F 1.4973(9) -0.5723(8) 1.0703(4) 0.069(3) Uani 0.5 1 d . . P I 2
F54 F 1.420(2) -0.5473(13) 1.1214(10) 0.108(8) Uani 0.5 1 d . . P I 1
F55 F 1.4098(18) -0.5066(9) 1.1358(5) 0.059(3) Uani 0.5 1 d . . P I 2
O1 O 0.1688(4) 1.3075(3) 0.37176(16) 0.0345(9) Uani 1 1 d . . . . .
O2 O 0.7826(5) 0.1148(3) 0.86836(17) 0.0443(11) Uani 1 1 d . . . . .
O3 O 0.3895(5) 0.3139(5) 0.6293(2) 0.0591(14) Uani 1 1 d . . . . .
O4 O 0.7278(7) 0.8929(5) 0.7999(3) 0.088(2) Uani 1 1 d . . . . .
O5 O 0.5875(5) 0.2243(3) 0.56652(19) 0.0468(11) Uani 1 1 d . . . . .
H5A H 0.5373 0.2497 0.5877 0.070 Uiso 1 1 d R . . . .
H5B H 0.6637 0.2440 0.5709 0.070 Uiso 1 1 d R . . . .
N1 N 0.5486(4) 0.8527(3) 0.64418(17) 0.0251(9) Uani 1 1 d . . . . .
N2 N 0.3403(4) 0.8190(3) 0.59156(16) 0.0229(9) Uani 1 1 d . . . . .
N3 N 0.2619(4) 0.6402(3) 0.60863(17) 0.0247(9) Uani 1 1 d . . . . .
N4 N 0.5344(4) 0.6507(3) 0.57248(17) 0.0245(9) Uani 1 1 d . . . . .
N5 N 0.5218(4) 0.6129(3) 0.66509(17) 0.0240(9) Uani 1 1 d . . . . .
N6 N 0.3728(4) 0.7468(3) 0.70730(17) 0.0260(9) Uani 1 1 d . . . . .
N7 N 0.0475(5) 1.1601(3) 0.36507(18) 0.0296(10) Uani 1 1 d . . . . .
H7 H 0.0017 1.1107 0.3406 0.08(3) Uiso 1 1 d R . . . .
N8 N 0.8763(5) 0.1241(4) 0.79364(19) 0.0348(11) Uani 1 1 d . . . . .
H8 H 0.9403 0.0890 0.7720 0.042 Uiso 1 1 d R . . J 1
C1 C 0.2242(5) 0.5488(4) 0.6213(2) 0.0282(11) Uani 1 1 d . . . . .
H1 H 0.2759 0.5161 0.6432 0.034 Uiso 1 1 calc R . . . .
C2 C 0.1118(6) 0.5016(4) 0.6030(2) 0.0298(12) Uani 1 1 d . . . . .
H2 H 0.0870 0.4392 0.6132 0.036 Uiso 1 1 calc R . . . .
C3 C 0.0371(5) 0.5479(4) 0.5695(2) 0.0292(12) Uani 1 1 d . . . . .
H3 H -0.0385 0.5168 0.5565 0.035 Uiso 1 1 calc R . . . .
C4 C 0.0750(5) 0.6413(4) 0.5552(2) 0.0259(11) Uani 1 1 d . . . . .
H4 H 0.0263 0.6730 0.5320 0.031 Uiso 1 1 calc R . . . .
C5 C 0.1875(5) 0.6871(4) 0.5761(2) 0.0239(11) Uani 1 1 d . . . . .
C6 C 0.2353(5) 0.7877(4) 0.56496(19) 0.0225(10) Uani 1 1 d . . . . .
C7 C 0.1804(5) 0.8464(4) 0.5306(2) 0.0249(11) Uani 1 1 d . . . . .
H7A H 0.1045 0.8250 0.5138 0.030 Uiso 1 1 calc R . . . .
C8 C 0.2394(5) 0.9385(4) 0.5210(2) 0.0243(11) Uani 1 1 d . . . . .
C9 C 0.3531(5) 0.9676(4) 0.5488(2) 0.0232(10) Uani 1 1 d . . . . .
H9 H 0.3957 1.0276 0.5435 0.028 Uiso 1 1 calc R . . . .
C10 C 0.4006(5) 0.9070(4) 0.5835(2) 0.0233(10) Uani 1 1 d . . . . .
C11 C 0.5162(5) 0.9280(4) 0.6156(2) 0.0252(11) Uani 1 1 d . . . . .
C12 C 0.5848(5) 1.0180(4) 0.6182(2) 0.0283(12) Uani 1 1 d . . . . .
H12 H 0.5628 1.0676 0.5974 0.034 Uiso 1 1 calc R . . . .
C13 C 0.6871(6) 1.0344(4) 0.6522(2) 0.0337(13) Uani 1 1 d . . . . .
H13 H 0.7345 1.0947 0.6542 0.040 Uiso 1 1 calc R . . . .
C14 C 0.7173(6) 0.9601(5) 0.6827(2) 0.0335(13) Uani 1 1 d . . . . .
H14 H 0.7837 0.9698 0.7065 0.040 Uiso 1 1 calc R . . . .
C15 C 0.6452(5) 0.8692(4) 0.6772(2) 0.0300(12) Uani 1 1 d . . . . .
H15 H 0.6660 0.8184 0.6974 0.036 Uiso 1 1 calc R . . . .
C16 C 0.1862(5) 1.0003(4) 0.4830(2) 0.0239(11) Uani 1 1 d . . . . .
C17 C 0.2216(5) 1.1023(4) 0.4811(2) 0.0279(11) Uani 1 1 d . . . . .
H17 H 0.2767 1.1333 0.5058 0.033 Uiso 1 1 calc R . . . .
C18 C 0.1767(5) 1.1590(4) 0.4432(2) 0.0276(11) Uani 1 1 d . . . . .
H18 H 0.2023 1.2264 0.4426 0.033 Uiso 1 1 calc R . . . .
C19 C 0.0937(5) 1.1138(4) 0.4065(2) 0.0274(11) Uani 1 1 d . . . . .
C20 C 0.0553(5) 1.0125(4) 0.4090(2) 0.0281(11) Uani 1 1 d . . . . .
H20 H -0.0018 0.9819 0.3849 0.034 Uiso 1 1 calc R . . . .
C21 C 0.1002(5) 0.9581(4) 0.4463(2) 0.0284(11) Uani 1 1 d . . . . .
H21 H 0.0725 0.8912 0.4471 0.034 Uiso 1 1 calc R . . . .
C22 C 0.0914(5) 1.2495(4) 0.3489(2) 0.0294(12) Uani 1 1 d . . . . .
C23 C 0.0335(7) 1.2729(5) 0.2993(3) 0.0451(16) Uani 1 1 d . . . . .
H23A H 0.0092 1.2098 0.2799 0.054 Uiso 0.674(7) 1 calc R . P B 1
H23B H -0.0435 1.3119 0.3051 0.054 Uiso 0.674(7) 1 calc R . P B 1
H23C H 0.0919 1.2481 0.2738 0.054 Uiso 0.326(7) 1 calc R . P B 2
H23D H -0.0448 1.2328 0.2938 0.054 Uiso 0.326(7) 1 calc R . P B 2
C24 C 0.1217(10) 1.3298(9) 0.2709(4) 0.051(3) Uani 0.674(7) 1 d . . P B 1
H24A H 0.1951 1.2876 0.2632 0.061 Uiso 0.674(7) 1 calc R . P B 1
H24B H 0.1524 1.3888 0.2921 0.061 Uiso 0.674(7) 1 calc R . P B 1
C25 C 0.005(2) 1.3694(19) 0.2912(9) 0.051(3) Uani 0.326(7) 1 d . . P B 2
H25A H 0.0671 1.4136 0.3102 0.061 Uiso 0.326(7) 1 calc R . P B 2
H25B H -0.0778 1.3839 0.3054 0.061 Uiso 0.326(7) 1 calc R . P B 2
C26 C 0.001(3) 1.399(2) 0.2391(8) 0.041(5) Uani 0.326(7) 1 d . U P B 2
C27 C 0.0702(12) 1.3655(13) 0.2227(5) 0.049(3) Uani 0.674(7) 1 d . . P B 1
C28 C -0.0246(9) 1.4565(8) 0.2301(4) 0.034(2) Uani 0.674(7) 1 d . . P B 1
C29 C -0.0815(19) 1.4944(17) 0.2359(8) 0.034(2) Uani 0.326(7) 1 d . . P B 2
C30 C -0.0549(10) 1.5196(7) 0.1827(3) 0.063(2) Uani 1 1 d . . . . .
C31 C -0.1770(11) 1.5853(8) 0.1800(3) 0.075(3) Uani 1 1 d . . . . .
C32 C -0.1695(9) 1.6652(6) 0.1412(3) 0.059(2) Uani 1 1 d . . . . .
C33 C -0.3038(10) 1.7021(7) 0.1240(4) 0.073(3) Uani 1 1 d . . . . .
C34 C -0.2949(9) 1.8047(6) 0.0988(5) 0.074(3) Uani 1 1 d . . . . .
C35 C -0.4124(10) 1.8262(7) 0.0667(6) 0.094(4) Uani 1 1 d . . . . .
C36 C 0.5381(5) 0.6760(4) 0.5263(2) 0.0274(11) Uani 1 1 d . . . . .
H36 H 0.4912 0.7314 0.5180 0.033 Uiso 1 1 calc R . . . .
C37 C 0.6086(6) 0.6239(4) 0.4895(2) 0.0302(12) Uani 1 1 d . . . . .
H37 H 0.6102 0.6439 0.4574 0.036 Uiso 1 1 calc R . . . .
C38 C 0.6765(6) 0.5408(4) 0.5026(2) 0.0316(12) Uani 1 1 d . . . . .
H38 H 0.7242 0.5036 0.4789 0.038 Uiso 1 1 calc R . . . .
C39 C 0.6739(5) 0.5131(4) 0.5504(2) 0.0264(11) Uani 1 1 d . . . . .
H39 H 0.7196 0.4575 0.5593 0.032 Uiso 1 1 calc R . . . .
C40 C 0.6017(5) 0.5697(4) 0.5850(2) 0.0245(11) Uani 1 1 d . . . . .
C41 C 0.5922(5) 0.5474(4) 0.6372(2) 0.0264(11) Uani 1 1 d . . . . .
C42 C 0.6484(5) 0.4654(4) 0.6577(2) 0.0265(11) Uani 1 1 d . . . . .
H42 H 0.6973 0.4203 0.6379 0.032 Uiso 1 1 calc R . . . .
C43 C 0.6322(5) 0.4502(4) 0.7072(2) 0.0254(11) Uani 1 1 d . . . . .
C44 C 0.5579(5) 0.5205(4) 0.7355(2) 0.0289(12) Uani 1 1 d . . . . .
H44 H 0.5449 0.5135 0.7690 0.035 Uiso 1 1 calc R . . . .
C45 C 0.5033(5) 0.6020(4) 0.7127(2) 0.0261(11) Uani 1 1 d . . . . .
C46 C 0.4223(5) 0.6804(4) 0.7382(2) 0.0300(12) Uani 1 1 d . . . . .
C47 C 0.3957(6) 0.6859(5) 0.7878(2) 0.0408(15) Uani 1 1 d . . . . .
H47 H 0.4316 0.6402 0.8082 0.049 Uiso 1 1 calc R . . . .
C48 C 0.3147(7) 0.7604(6) 0.8072(3) 0.0492(18) Uani 1 1 d . . . . .
H48 H 0.2928 0.7640 0.8406 0.059 Uiso 1 1 calc R . . . .
C49 C 0.2665(7) 0.8301(5) 0.7761(3) 0.0441(16) Uani 1 1 d . . . . .
H49 H 0.2141 0.8822 0.7885 0.053 Uiso 1 1 calc R . . . .
C50 C 0.2973(6) 0.8207(4) 0.7269(2) 0.0318(12) Uani 1 1 d . . . . .
H50 H 0.2649 0.8672 0.7062 0.038 Uiso 1 1 calc R . . . .
C51 C 0.6901(6) 0.3638(4) 0.7298(2) 0.0318(12) Uani 1 1 d . . . . .
C52 C 0.7904(5) 0.3108(4) 0.7065(2) 0.0291(12) Uani 1 1 d . . . . .
H52 H 0.8187 0.3291 0.6761 0.035 Uiso 1 1 calc R . . . .
C53 C 0.8481(6) 0.2311(4) 0.7282(2) 0.0306(12) Uani 1 1 d . . . . .
H53 H 0.9132 0.1958 0.7117 0.037 Uiso 1 1 calc R . . . .
C54 C 0.8103(6) 0.2032(4) 0.7742(2) 0.0310(12) Uani 1 1 d . . . . .
C55 C 0.7094(6) 0.2551(5) 0.7973(2) 0.0377(14) Uani 1 1 d . . . . .
H55 H 0.6814 0.2369 0.8277 0.045 Uiso 1 1 calc R . . . .
C56 C 0.6505(6) 0.3333(5) 0.7754(2) 0.0381(14) Uani 1 1 d . . . . .
H56 H 0.5830 0.3665 0.7914 0.046 Uiso 1 1 calc R . . . .
C57 C 0.8652(6) 0.0882(5) 0.8387(2) 0.0367(14) Uani 1 1 d . . . . .
C58 C 0.9687(7) 0.0127(6) 0.8494(3) 0.0492(18) Uani 1 1 d . . . . .
H58A H 0.9727 -0.0382 0.8212 0.059 Uiso 1 1 calc R . . . .
H58B H 1.0508 0.0481 0.8529 0.059 Uiso 1 1 calc R . . . .
C59 C 0.9469(9) -0.0381(7) 0.8947(3) 0.067(3) Uani 1 1 d . . . . .
H59A H 0.9280 0.0130 0.9216 0.080 Uiso 1 1 calc R . . . .
H59B H 0.8720 -0.0822 0.8889 0.080 Uiso 1 1 calc R . . . .
C60 C 1.0537(7) -0.0981(6) 0.9107(3) 0.0488(18) Uani 1 1 d . . . . .
C61 C 1.0429(9) -0.1652(8) 0.9515(3) 0.071(3) Uani 1 1 d . . . . .
C62 C 1.1369(8) -0.2446(6) 0.9607(3) 0.0481(18) Uani 1 1 d . . . . .
C63 C 1.1465(11) -0.2958(8) 1.0066(3) 0.081(4) Uani 1 1 d . . . . .
C64 C 1.2115(8) -0.3943(5) 1.0086(3) 0.0477(17) Uani 1 1 d . . . . .
C65 C 1.2582(13) -0.4343(9) 1.0533(3) 0.092(4) Uani 1 1 d . . . . .
C66 C 1.2887(10) -0.5418(8) 1.0576(5) 0.073(3) Uani 1 1 d . . . . .
C67 C 1.386(2) -0.5716(17) 1.0941(8) 0.044(4) Uani 0.5 1 d . U P I 2
C68 C 1.327(3) -0.600(2) 1.0961(10) 0.079(7) Uani 0.5 1 d . . P I 1
C69 C 0.5352(11) 1.0150(9) 0.7929(4) 0.088(3) Uani 1 1 d . . . . .
H69A H 0.5917 1.0670 0.8085 0.132 Uiso 1 1 calc GR . . . .
H69B H 0.4514 1.0230 0.8063 0.132 Uiso 1 1 calc GR . . . .
H69C H 0.5305 1.0202 0.7576 0.132 Uiso 1 1 calc GR . . . .
C70 C 0.5826(16) 0.9085(9) 0.8736(5) 0.127(6) Uani 1 1 d . . . . .
H70A H 0.6197 0.8509 0.8873 0.190 Uiso 1 1 calc GR . . . .
H70B H 0.4942 0.9131 0.8822 0.190 Uiso 1 1 calc GR . . . .
H70C H 0.6277 0.9692 0.8868 0.190 Uiso 1 1 calc GR . . . .
C71 C 0.3734(7) 0.1910(6) 0.7000(3) 0.0512(17) Uani 1 1 d . . . . .
H71A H 0.3392 0.1280 0.7092 0.077 Uiso 0.5 1 calc R . P A 1
H71B H 0.4651 0.1905 0.7027 0.077 Uiso 0.5 1 calc R . P A 1
H71C H 0.3420 0.2460 0.7219 0.077 Uiso 0.5 1 calc R . P A 1
H71D H 0.3147 0.1678 0.7235 0.077 Uiso 0.5 1 calc R . P A 2
H71E H 0.4003 0.1344 0.6781 0.077 Uiso 0.5 1 calc R . P A 2
H71F H 0.4466 0.2227 0.7177 0.077 Uiso 0.5 1 calc R . P A 2
C72 C 0.1643(14) 0.2332(12) 0.6517(7) 0.048(3) Uani 0.5 1 d . . P A 1
H72A H 0.1599 0.2853 0.6788 0.072 Uiso 0.5 1 calc GR . P A 1
H72B H 0.1217 0.1729 0.6604 0.072 Uiso 0.5 1 calc GR . P A 1
H72C H 0.1233 0.2558 0.6225 0.072 Uiso 0.5 1 calc GR . P A 1
C73 C 0.1912(17) 0.1965(12) 0.6267(6) 0.049(4) Uani 0.5 1 d . . P A 2
H73A H 0.1431 0.2325 0.6033 0.074 Uiso 0.5 1 calc GR . P A 2
H73B H 0.1335 0.1648 0.6478 0.074 Uiso 0.5 1 calc GR . P A 2
H73C H 0.2413 0.1456 0.6089 0.074 Uiso 0.5 1 calc GR . P A 2

loop_
_atom_site_aniso_label
_atom_site_aniso_U_11
_atom_site_aniso_U_22
_atom_site_aniso_U_33
_atom_site_aniso_U_23
_atom_site_aniso_U_13
_atom_site_aniso_U_12
Ni1 0.0231(5) 0.0177(4) 0.0275(5) 0.0055(3) 0.0007(3) 0.0026(3)
Cl1 0.0349(7) 0.0217(6) 0.0392(7) 0.0039(5) 0.0016(6) 0.0029(5)
Cl2 0.0369(7) 0.0278(7) 0.0383(7) 0.0076(5) -0.0009(6) 0.0074(6)
S1 0.0374(16) 0.0288(14) 0.0389(15) 0.0053(12) 0.0033(12) -0.0008(12)
S2 0.0420(18) 0.0466(19) 0.0463(18) 0.0044(15) 0.0037(14) 0.0027(15)
S3 0.095(2) 0.0658(15) 0.0899(18) -0.0017(13) 0.0147(15) -0.0050(14)
F1 0.067(4) 0.042(4) 0.051(4) 0.020(3) 0.007(3) 0.015(3)
F2 0.043(4) 0.092(6) 0.073(5) 0.052(5) 0.017(4) 0.009(4)
F3 0.115(14) 0.027(6) 0.032(6) -0.003(5) -0.014(7) 0.017(8)
F4 0.089(15) 0.061(11) 0.045(8) 0.015(8) 0.019(9) 0.045(11)
F5 0.032(3) 0.047(3) 0.050(3) 0.025(3) 0.000(2) 0.003(3)
F6 0.069(5) 0.053(4) 0.037(3) 0.008(3) -0.008(3) -0.016(4)
F7 0.060(8) 0.026(6) 0.038(6) 0.002(5) 0.000(6) 0.012(6)
F8 0.058(8) 0.040(7) 0.050(7) 0.026(5) 0.006(6) 0.010(6)
F9 0.123(4) 0.047(2) 0.041(2) 0.0134(19) -0.015(3) -0.018(3)
F10 0.091(4) 0.061(3) 0.053(3) 0.023(2) -0.001(2) -0.032(3)
F11 0.146(6) 0.130(6) 0.057(3) -0.026(3) 0.053(4) -0.048(5)
F12 0.100(4) 0.092(4) 0.069(3) 0.022(3) 0.009(3) -0.051(3)
F13 0.086(3) 0.052(3) 0.054(3) 0.020(2) 0.033(2) 0.013(2)
F14 0.079(4) 0.042(3) 0.110(4) -0.002(3) 0.023(3) -0.015(2)
F15 0.085(4) 0.099(5) 0.106(5) -0.009(4) 0.060(4) -0.009(3)
F16 0.082(4) 0.057(3) 0.089(4) 0.001(3) 0.017(3) -0.013(3)
F17 0.083(4) 0.053(3) 0.170(7) -0.024(4) 0.037(4) 0.000(3)
F18 0.059(3) 0.057(3) 0.136(5) 0.036(3) 0.048(3) 0.013(2)
F19 0.078(4) 0.076(4) 0.132(6) 0.008(4) 0.028(4) 0.015(3)
F20 0.079(4) 0.060(4) 0.224(10) 0.024(5) 0.022(5) 0.011(3)
F21 0.065(4) 0.094(5) 0.186(8) -0.012(5) 0.059(4) 0.007(3)
F22 0.065(5) 0.030(4) 0.050(5) 0.011(3) -0.014(4) -0.009(4)
F23 0.063(8) 0.064(8) 0.054(7) 0.029(6) 0.018(5) 0.030(6)
F24 0.043(6) 0.036(5) 0.038(5) 0.017(4) 0.011(4) 0.016(4)
F25 0.120(9) 0.046(5) 0.039(4) 0.008(4) -0.011(5) 0.038(6)
F26 0.044(4) 0.034(4) 0.055(5) 0.015(3) -0.016(3) -0.014(3)
F27 0.046(10) 0.061(10) 0.073(18) 0.046(12) 0.018(10) 0.023(7)
F28 0.064(16) 0.067(9) 0.063(15) 0.030(11) 0.027(11) 0.037(10)
F29 0.081(6) 0.031(4) 0.049(5) 0.011(3) -0.004(4) 0.015(4)
F30 0.050(5) 0.041(4) 0.089(7) 0.035(4) -0.021(4) -0.018(4)
F31 0.059(9) 0.052(9) 0.057(7) 0.022(7) 0.019(6) 0.027(6)
F32 0.060(9) 0.044(8) 0.032(5) 0.016(6) 0.018(5) 0.028(6)
F33 0.077(6) 0.040(4) 0.053(5) 0.017(4) -0.022(4) 0.002(4)
F34 0.030(4) 0.055(5) 0.072(6) 0.033(4) 0.001(4) -0.006(3)
F35 0.045(8) 0.045(5) 0.041(7) 0.010(5) 0.009(6) 0.020(7)
F36 0.070(11) 0.044(5) 0.035(6) 0.008(4) 0.007(8) 0.021(9)
F37 0.052(5) 0.038(4) 0.065(5) 0.018(4) -0.013(4) -0.008(4)
F38 0.037(4) 0.066(6) 0.084(7) 0.039(5) 0.002(4) 0.007(4)
F39 0.092(12) 0.037(8) 0.045(6) 0.015(6) 0.014(8) 0.031(6)
F40 0.071(9) 0.040(8) 0.031(4) 0.006(5) 0.004(5) 0.013(5)
F41 0.051(5) 0.041(4) 0.077(6) 0.016(4) -0.014(4) -0.006(4)
F42 0.053(5) 0.065(6) 0.069(6) 0.039(5) 0.017(4) 0.011(4)
F43 0.078(11) 0.038(8) 0.034(6) 0.006(6) -0.003(6) 0.011(6)
F44 0.103(16) 0.056(11) 0.053(11) 0.007(8) -0.023(10) 0.020(8)
F45 0.032(4) 0.061(5) 0.089(7) 0.035(5) 0.000(4) -0.001(4)
F46 0.076(7) 0.082(7) 0.084(7) 0.039(6) 0.023(6) 0.049(6)
F47 0.074(11) 0.045(9) 0.052(6) 0.015(7) 0.000(8) 0.018(7)
F48 0.092(14) 0.050(9) 0.067(8) 0.010(7) -0.011(9) 0.008(7)
F49 0.048(5) 0.052(5) 0.060(5) 0.024(4) 0.011(4) 0.002(4)
F50 0.132(12) 0.155(14) 0.103(10) 0.098(11) 0.034(10) 0.032(11)
F51 0.19(2) 0.065(11) 0.115(17) 0.035(11) -0.019(15) 0.059(11)
F52 0.077(8) 0.054(9) 0.089(11) 0.043(8) -0.005(8) 0.027(7)
F53 0.061(6) 0.077(7) 0.073(6) 0.027(5) 0.012(5) 0.037(5)
F54 0.137(15) 0.060(13) 0.13(2) 0.024(12) -0.045(15) 0.033(13)
F55 0.090(8) 0.037(7) 0.049(6) 0.009(5) -0.029(5) 0.012(7)
O1 0.037(2) 0.023(2) 0.045(2) 0.0108(17) -0.0006(19) -0.0019(17)
O2 0.061(3) 0.036(2) 0.038(2) 0.0131(19) 0.007(2) 0.020(2)
O3 0.047(3) 0.075(4) 0.059(3) 0.026(3) 0.011(2) -0.013(3)
O4 0.074(4) 0.062(4) 0.128(6) 0.022(4) -0.050(4) -0.014(3)
O5 0.047(3) 0.033(2) 0.063(3) 0.018(2) -0.004(2) 0.000(2)
N1 0.021(2) 0.021(2) 0.033(2) 0.0038(18) 0.0013(18) 0.0024(17)
N2 0.027(2) 0.0142(19) 0.028(2) 0.0028(16) 0.0034(18) 0.0018(17)
N3 0.027(2) 0.019(2) 0.030(2) 0.0071(17) 0.0024(18) 0.0012(18)
N4 0.024(2) 0.019(2) 0.030(2) 0.0037(17) -0.0020(18) 0.0019(17)
N5 0.021(2) 0.021(2) 0.030(2) 0.0047(17) 0.0003(18) -0.0008(17)
N6 0.025(2) 0.021(2) 0.033(2) 0.0038(18) 0.0003(18) 0.0018(18)
N7 0.032(3) 0.021(2) 0.037(3) 0.0104(19) -0.004(2) 0.0021(19)
N8 0.044(3) 0.029(2) 0.033(3) 0.010(2) 0.005(2) 0.011(2)
C1 0.030(3) 0.020(3) 0.037(3) 0.009(2) 0.004(2) 0.002(2)
C2 0.034(3) 0.018(2) 0.038(3) 0.008(2) 0.003(2) -0.005(2)
C3 0.024(3) 0.023(3) 0.041(3) 0.004(2) 0.003(2) -0.005(2)
C4 0.027(3) 0.021(3) 0.030(3) 0.004(2) -0.002(2) 0.002(2)
C5 0.022(3) 0.019(2) 0.032(3) 0.005(2) 0.004(2) 0.002(2)
C6 0.026(3) 0.017(2) 0.024(2) 0.0007(19) 0.006(2) 0.001(2)
C7 0.020(3) 0.021(3) 0.033(3) 0.003(2) -0.001(2) 0.001(2)
C8 0.023(3) 0.017(2) 0.034(3) 0.006(2) 0.005(2) 0.007(2)
C9 0.027(3) 0.011(2) 0.032(3) 0.0049(19) 0.002(2) 0.0018(19)
C10 0.022(3) 0.018(2) 0.030(3) 0.002(2) 0.003(2) 0.002(2)
C11 0.021(3) 0.023(3) 0.031(3) 0.001(2) 0.001(2) 0.003(2)
C12 0.027(3) 0.020(3) 0.039(3) 0.009(2) 0.000(2) -0.001(2)
C13 0.031(3) 0.025(3) 0.044(3) -0.003(2) 0.000(3) -0.003(2)
C14 0.024(3) 0.037(3) 0.038(3) 0.001(2) -0.004(2) 0.004(2)
C15 0.027(3) 0.026(3) 0.036(3) 0.003(2) -0.006(2) 0.000(2)
C16 0.025(3) 0.017(2) 0.031(3) 0.007(2) 0.005(2) 0.006(2)
C17 0.027(3) 0.018(2) 0.040(3) 0.004(2) -0.001(2) 0.002(2)
C18 0.030(3) 0.016(2) 0.037(3) 0.009(2) -0.001(2) 0.000(2)
C19 0.024(3) 0.017(2) 0.043(3) 0.007(2) 0.004(2) 0.004(2)
C20 0.026(3) 0.024(3) 0.036(3) 0.008(2) -0.002(2) 0.000(2)
C21 0.030(3) 0.019(2) 0.037(3) 0.005(2) 0.000(2) 0.000(2)
C22 0.020(3) 0.023(3) 0.046(3) 0.011(2) 0.000(2) 0.000(2)
C23 0.056(4) 0.033(3) 0.047(4) 0.018(3) -0.017(3) -0.004(3)
C24 0.039(5) 0.062(6) 0.058(6) 0.037(5) 0.008(4) 0.013(4)
C25 0.039(5) 0.062(6) 0.058(6) 0.037(5) 0.008(4) 0.013(4)
C26 0.055(10) 0.033(8) 0.036(8) 0.011(7) 0.006(7) -0.001(8)
C27 0.027(6) 0.071(10) 0.054(7) 0.025(8) 0.011(5) 0.002(6)
C28 0.024(5) 0.033(6) 0.047(5) 0.016(4) -0.005(4) 0.002(4)
C29 0.024(5) 0.033(6) 0.047(5) 0.016(4) -0.005(4) 0.002(4)
C30 0.095(7) 0.060(5) 0.034(4) 0.010(3) -0.007(4) -0.038(5)
C31 0.103(8) 0.078(6) 0.041(4) -0.005(4) 0.023(5) -0.045(6)
C32 0.075(6) 0.047(4) 0.056(5) -0.003(3) 0.026(4) -0.015(4)
C33 0.078(6) 0.056(5) 0.084(6) -0.009(5) 0.043(5) -0.014(5)
C34 0.062(6) 0.041(4) 0.120(9) 0.002(5) 0.038(6) 0.003(4)
C35 0.066(6) 0.045(5) 0.173(13) 0.015(7) 0.039(7) 0.007(5)
C36 0.030(3) 0.023(3) 0.030(3) 0.008(2) 0.002(2) 0.001(2)
C37 0.035(3) 0.027(3) 0.029(3) 0.005(2) 0.000(2) -0.001(2)
C38 0.032(3) 0.026(3) 0.036(3) 0.001(2) 0.004(2) 0.002(2)
C39 0.027(3) 0.018(2) 0.035(3) 0.004(2) 0.002(2) 0.006(2)
C40 0.023(3) 0.019(2) 0.032(3) 0.006(2) 0.000(2) 0.001(2)
C41 0.022(3) 0.023(3) 0.035(3) 0.001(2) 0.005(2) -0.001(2)
C42 0.026(3) 0.021(2) 0.034(3) 0.008(2) 0.001(2) 0.005(2)
C43 0.025(3) 0.019(2) 0.034(3) 0.009(2) 0.003(2) 0.002(2)
C44 0.033(3) 0.025(3) 0.031(3) 0.011(2) 0.001(2) 0.007(2)
C45 0.023(3) 0.022(3) 0.034(3) 0.004(2) 0.000(2) 0.002(2)
C46 0.028(3) 0.031(3) 0.033(3) 0.009(2) 0.003(2) 0.005(2)
C47 0.042(4) 0.047(4) 0.035(3) 0.010(3) 0.003(3) 0.022(3)
C48 0.055(4) 0.059(4) 0.036(3) 0.009(3) 0.015(3) 0.024(4)
C49 0.046(4) 0.048(4) 0.041(4) 0.007(3) 0.009(3) 0.025(3)
C50 0.030(3) 0.030(3) 0.037(3) 0.006(2) 0.005(2) 0.006(2)
C51 0.038(3) 0.027(3) 0.031(3) 0.008(2) -0.003(2) 0.003(2)
C52 0.031(3) 0.021(3) 0.036(3) 0.005(2) -0.001(2) 0.004(2)
C53 0.030(3) 0.025(3) 0.036(3) 0.003(2) -0.001(2) 0.007(2)
C54 0.041(3) 0.018(3) 0.036(3) 0.007(2) -0.002(2) 0.005(2)
C55 0.045(4) 0.033(3) 0.037(3) 0.014(3) 0.007(3) 0.009(3)
C56 0.041(3) 0.033(3) 0.043(3) 0.013(3) 0.015(3) 0.016(3)
C57 0.045(4) 0.034(3) 0.033(3) 0.007(2) 0.000(3) 0.010(3)
C58 0.059(4) 0.043(4) 0.050(4) 0.025(3) 0.006(3) 0.020(3)
C59 0.078(6) 0.085(6) 0.047(4) 0.038(4) 0.024(4) 0.055(5)
C60 0.048(4) 0.045(4) 0.058(4) 0.024(3) 0.006(3) 0.011(3)
C61 0.077(6) 0.101(7) 0.043(4) 0.039(5) 0.029(4) 0.059(6)
C62 0.061(5) 0.041(4) 0.047(4) 0.021(3) 0.019(3) 0.021(3)
C63 0.113(8) 0.104(8) 0.034(4) 0.031(4) 0.026(4) 0.079(7)
C64 0.072(5) 0.033(3) 0.038(4) 0.005(3) -0.004(3) -0.003(3)
C65 0.150(11) 0.094(7) 0.035(5) 0.010(5) 0.005(6) 0.091(8)
C66 0.069(6) 0.057(6) 0.098(8) 0.042(6) -0.025(6) -0.006(5)
C67 0.045(8) 0.049(8) 0.037(7) 0.005(7) -0.013(7) 0.010(7)
C68 0.075(17) 0.089(19) 0.076(16) 0.026(14) -0.017(15) 0.020(15)
C69 0.086(7) 0.084(7) 0.092(8) -0.001(6) 0.001(6) 0.015(6)
C70 0.217(17) 0.072(8) 0.092(9) 0.007(6) 0.064(10) -0.034(9)
C71 0.049(4) 0.052(4) 0.053(4) 0.013(3) 0.000(3) 0.001(3)
C72 0.043(8) 0.041(9) 0.059(11) 0.010(7) -0.005(8) -0.012(7)
C73 0.065(11) 0.041(9) 0.039(8) -0.001(6) -0.017(8) -0.008(7)

loop_
_atom_type_symbol
_atom_type_description
_atom_type_scat_dispersion_real
_atom_type_scat_dispersion_imag
_atom_type_scat_source
C C 0.0181 0.0091 'International Tables Vol C Tables 4.2.6.8 and 6.1.1.4'
H H 0.0000 0.0000 'International Tables Vol C Tables 4.2.6.8 and 6.1.1.4'
Cl Cl 0.3639 0.7018 'International Tables Vol C Tables 4.2.6.8 and 6.1.1.4'
F F 0.0727 0.0534 'International Tables Vol C Tables 4.2.6.8 and 6.1.1.4'
N N 0.0311 0.0180 'International Tables Vol C Tables 4.2.6.8 and 6.1.1.4'
Ni Ni -3.0029 0.5091 'International Tables Vol C Tables 4.2.6.8 and 6.1.1.4'
O O 0.0492 0.0322 'International Tables Vol C Tables 4.2.6.8 and 6.1.1.4'
S S 0.3331 0.5567 'International Tables Vol C Tables 4.2.6.8 and 6.1.1.4'

loop_
_exptl_crystal_face_index_h
_exptl_crystal_face_index_k
_exptl_crystal_face_index_l
_exptl_crystal_face_perp_dist
-4 5 7 0.0313
3 -7 -5 0.0529
-5 -5 5 0.0328
6 3 -7 0.0363
1 -2 17 0.0135
-1 2 -17 0.0203
6 0 -6 0.0297

loop_
_geom_angle_atom_site_label_1
_geom_angle_atom_site_label_2
_geom_angle_atom_site_label_3
_geom_angle
N1 Ni1 N3 154.67(17)
N1 Ni1 N4 96.15(18)
N1 Ni1 N6 89.07(18)
N2 Ni1 N1 77.64(18)
N2 Ni1 N3 77.70(17)
N2 Ni1 N4 95.34(17)
N2 Ni1 N6 109.14(17)
N3 Ni1 N4 91.81(18)
N3 Ni1 N6 93.58(18)
N5 Ni1 N1 106.29(18)
N5 Ni1 N2 172.53(18)
N5 Ni1 N3 98.87(17)
N5 Ni1 N4 78.04(18)
N5 Ni1 N6 77.54(18)
N6 Ni1 N4 155.52(17)
O3 S1 C71 105.7(4)
O3 S1 C73 104.8(7)
C73 S1 C71 97.8(6)
O3 S2 C71 104.2(4)
O3 S2 C72 105.0(6)
C71 S2 C72 96.7(7)
O4 S3 C69 109.7(5)
O4 S3 C70 100.6(7)
C69 S3 C70 97.4(6)
H5A O5 H5B 114.7
C11 N1 Ni1 114.4(4)
C15 N1 Ni1 127.0(4)
C15 N1 C11 118.5(5)
C6 N2 Ni1 119.2(3)
C6 N2 C10 120.6(5)
C10 N2 Ni1 118.8(4)
C1 N3 Ni1 127.3(4)
C1 N3 C5 118.7(5)
C5 N3 Ni1 114.0(3)
C36 N4 Ni1 127.6(4)
C36 N4 C40 119.0(5)
C40 N4 Ni1 113.4(4)
C41 N5 Ni1 118.9(4)
C45 N5 Ni1 119.7(4)
C45 N5 C41 121.2(5)
C46 N6 Ni1 114.4(4)
C50 N6 Ni1 127.3(4)
C50 N6 C46 118.3(5)
C19 N7 H7 111.7
C22 N7 H7 118.2
C22 N7 C19 126.7(5)
C54 N8 H8 116.8
C57 N8 H8 114.6
C57 N8 C54 128.6(5)
N3 C1 H1 118.8
N3 C1 C2 122.5(5)
C2 C1 H1 118.8
C1 C2 H2 120.5
C3 C2 C1 119.1(5)
C3 C2 H2 120.5
C2 C3 H3 120.2
C2 C3 C4 119.5(5)
C4 C3 H3 120.2
C3 C4 H4 120.5
C3 C4 C5 119.0(5)
C5 C4 H4 120.5
N3 C5 C4 121.2(5)
N3 C5 C6 115.0(5)
C4 C5 C6 123.8(5)
N2 C6 C5 113.4(5)
N2 C6 C7 121.3(5)
C7 C6 C5 125.3(5)
C6 C7 H7A 120.0
C6 C7 C8 120.0(5)
C8 C7 H7A 120.0
C7 C8 C9 117.0(5)
C7 C8 C16 121.2(5)
C9 C8 C16 121.8(5)
C8 C9 H9 120.0
C10 C9 C8 120.0(5)
C10 C9 H9 120.0
N2 C10 C9 120.9(5)
N2 C10 C11 112.9(5)
C9 C10 C11 126.2(5)
N1 C11 C10 114.9(5)
N1 C11 C12 121.7(5)
C12 C11 C10 123.4(5)
C11 C12 H12 120.2
C11 C12 C13 119.6(5)
C13 C12 H12 120.2
C12 C13 H13 120.5
C14 C13 C12 119.1(5)
C14 C13 H13 120.5
C13 C14 H14 120.9
C13 C14 C15 118.2(5)
C15 C14 H14 120.9
N1 C15 C14 122.8(5)
N1 C15 H15 118.6
C14 C15 H15 118.6
C17 C16 C8 122.2(5)
C21 C16 C8 120.7(5)
C21 C16 C17 117.1(5)
C16 C17 H17 119.0
C18 C17 C16 122.0(5)
C18 C17 H17 119.0
C17 C18 H18 120.3
C19 C18 C17 119.5(5)
C19 C18 H18 120.3
N7 C19 C20 116.1(5)
C18 C19 N7 125.1(5)
C18 C19 C20 118.7(5)
C19 C20 H20 119.4
C21 C20 C19 121.2(5)
C21 C20 H20 119.4
C16 C21 H21 119.2
C20 C21 C16 121.6(5)
C20 C21 H21 119.2
O1 C22 N7 124.8(5)
O1 C22 C23 121.1(5)
N7 C22 C23 114.1(5)
C22 C23 H23A 109.1
C22 C23 H23B 109.1
C22 C23 H23C 107.2
C22 C23 H23D 107.2
H23A C23 H23B 107.9
H23C C23 H23D 106.9
C24 C23 C22 112.4(7)
C24 C23 H23A 109.1
C24 C23 H23B 109.1
C25 C23 C22 120.3(13)
C25 C23 H23C 107.2
C25 C23 H23D 107.2
C23 C24 H24A 108.0
C23 C24 H24B 108.0
C23 C24 C27 117.0(9)
H24A C24 H24B 107.3
C27 C24 H24A 108.0
C27 C24 H24B 108.0
C23 C25 H25A 107.4
C23 C25 H25B 107.4
C23 C25 C26 120(2)
H25A C25 H25B 107.0
C26 C25 H25A 107.4
C26 C25 H25B 107.4
F3 C26 C25 110(2)
F3 C26 C29 106(2)
F4 C26 F3 110(2)
F4 C26 C25 114(2)
F4 C26 C29 106.4(18)
C25 C26 C29 110(2)
F1 C27 F2 108.6(12)
F1 C27 C24 111.8(12)
F1 C27 C28 108.9(9)
F2 C27 C24 108.2(10)
F2 C27 C28 105.1(12)
C24 C27 C28 114.0(11)
F5 C28 C27 108.2(9)
F5 C28 C30 104.2(7)
F6 C28 F5 107.5(8)
F6 C28 C27 111.7(9)
F6 C28 C30 106.8(8)
C27 C28 C30 117.6(9)
F7 C29 F8 106.2(18)
F7 C29 C26 112.8(17)
F7 C29 C30 111.9(15)
F8 C29 C26 108.7(16)
F8 C29 C30 116.6(14)
C30 C29 C26 100.7(16)
F9 C30 C28 105.5(7)
F9 C30 C29 123.3(10)
F9 C30 C31 106.8(7)
F10 C30 F9 110.5(7)
F10 C30 C28 106.1(7)
F10 C30 C29 113.9(9)
F10 C30 C31 106.4(7)
C29 C30 C31 92.7(10)
C31 C30 C28 121.3(8)
F11 C31 F12 108.0(7)
F11 C31 C30 111.1(9)
F11 C31 C32 107.6(8)
F12 C31 C30 108.0(8)
F12 C31 C32 108.4(8)
C32 C31 C30 113.6(7)
F13 C32 C31 108.9(7)
F13 C32 C33 106.3(7)
F14 C32 F13 110.1(7)
F14 C32 C31 108.5(8)
F14 C32 C33 109.6(7)
C31 C32 C33 113.4(8)
F15 C33 F16 109.8(7)
F15 C33 C32 107.9(9)
F15 C33 C34 108.7(8)
F16 C33 C32 110.0(7)
F16 C33 C34 108.0(9)
C32 C33 C34 112.4(7)
F17 C34 F18 110.2(8)
F17 C34 C33 108.1(9)
F17 C34 C35 108.0(8)
F18 C34 C33 109.3(7)
F18 C34 C35 106.9(10)
C35 C34 C33 114.3(8)
F19 C35 F20 107.2(12)
F19 C35 C34 113.0(8)
F20 C35 C34 109.1(10)
F21 C35 F19 108.6(10)
F21 C35 F20 108.0(8)
F21 C35 C34 110.8(12)
N4 C36 H36 118.4
N4 C36 C37 123.2(5)
C37 C36 H36 118.4
C36 C37 H37 121.3
C38 C37 C36 117.3(5)
C38 C37 H37 121.3
C37 C38 H38 119.8
C39 C38 C37 120.4(5)
C39 C38 H38 119.8
C38 C39 H39 120.7
C38 C39 C40 118.6(5)
C40 C39 H39 120.7
N4 C40 C39 121.4(5)
N4 C40 C41 115.2(5)
C39 C40 C41 123.4(5)
N5 C41 C40 114.3(5)
N5 C41 C42 120.5(5)
C42 C41 C40 125.2(5)
C41 C42 H42 119.6
C43 C42 C41 120.7(5)
C43 C42 H42 119.6
C42 C43 C44 117.4(5)
C42 C43 C51 121.8(5)
C44 C43 C51 120.8(5)
C43 C44 H44 120.3
C43 C44 C45 119.4(5)
C45 C44 H44 120.3
N5 C45 C44 120.8(5)
N5 C45 C46 114.5(5)
C44 C45 C46 124.8(5)
N6 C46 C45 113.7(5)
N6 C46 C47 122.2(5)
C47 C46 C45 124.0(5)
C46 C47 H47 120.5
C46 C47 C48 119.0(6)
C48 C47 H47 120.5
C47 C48 H48 120.5
C47 C48 C49 119.0(6)
C49 C48 H48 120.5
C48 C49 H49 120.5
C50 C49 C48 119.0(6)
C50 C49 H49 120.5
N6 C50 C49 122.5(6)
N6 C50 H50 118.8
C49 C50 H50 118.8
C52 C51 C43 120.3(5)
C52 C51 C56 117.5(5)
C56 C51 C43 122.1(5)
C51 C52 H52 119.6
C53 C52 C51 120.7(5)
C53 C52 H52 119.6
C52 C53 H53 119.4
C54 C53 C52 121.2(5)
C54 C53 H53 119.4
C53 C54 N8 117.0(5)
C53 C54 C55 118.1(5)
C55 C54 N8 124.8(5)
C54 C55 H55 119.6
C56 C55 C54 120.7(6)
C56 C55 H55 119.6
C51 C56 H56 119.2
C55 C56 C51 121.6(6)
C55 C56 H56 119.2
O2 C57 N8 123.9(6)
O2 C57 C58 123.3(6)
N8 C57 C58 112.8(5)
C57 C58 H58A 108.9
C57 C58 H58B 108.9
H58A C58 H58B 107.7
C59 C58 C57 113.3(6)
C59 C58 H58A 108.9
C59 C58 H58B 108.9
C58 C59 H59A 108.6
C58 C59 H59B 108.6
H59A C59 H59B 107.5
C60 C59 C58 114.8(7)
C60 C59 H59A 108.6
C60 C59 H59B 108.6
F22 C60 C61 91.4(7)
F23 C60 F25 95.1(9)
F23 C60 C59 119.5(8)
F23 C60 C61 117.5(8)
F24 C60 F22 106.9(8)
F24 C60 C59 119.0(8)
F24 C60 C61 112.8(7)
C59 C60 F22 96.4(7)
C59 C60 F25 92.8(7)
C59 C60 C61 122.2(7)
C61 C60 F25 90.9(7)
F27 C61 F29 95.4(19)
F27 C61 C60 112.5(16)
F27 C61 C62 124.0(17)
F28 C61 F26 95(2)
F28 C61 C60 122.3(18)
F28 C61 C62 113.0(16)
C60 C61 F26 96.7(7)
C60 C61 F29 87.5(7)
C62 C61 F26 89.8(7)
C62 C61 F29 91.7(7)
C62 C61 C60 123.3(7)
F31 C62 F33 102.3(9)
F31 C62 C61 114.0(9)
F31 C62 C63 120.1(10)
F32 C62 F30 101.9(9)
F32 C62 C61 118.8(9)
F32 C62 C63 114.2(9)
C61 C62 F30 94.2(7)
C61 C62 F33 88.9(7)
C63 C62 F30 89.7(8)
C63 C62 F33 90.5(7)
C63 C62 C61 124.6(6)
F35 C63 F37 94.7(12)
F35 C63 C62 112.5(10)
F35 C63 C64 124.6(11)
F36 C63 F34 97.1(11)
F36 C63 C62 124.8(12)
F36 C63 C64 111.4(10)
C62 C63 F34 94.6(7)
C62 C63 F37 88.5(8)
C62 C63 C64 122.2(7)
C64 C63 F34 90.3(8)
C64 C63 F37 94.7(7)
F39 C64 F41 107.8(10)
F39 C64 C63 113.5(9)
F39 C64 C65 118.9(10)
F40 C64 F38 98.6(9)
F40 C64 C63 118.3(9)
F40 C64 C65 115.2(9)
C63 C64 F38 94.6(7)
C63 C64 F41 88.4(7)
C65 C64 F38 88.6(8)
C65 C64 F41 90.3(8)
C65 C64 C63 125.2(7)
F43 C65 F45 92.2(13)
F43 C65 C64 113.6(10)
F43 C65 C66 120.3(11)
F44 C65 F42 100.7(15)
F44 C65 C64 127.2(14)
F44 C65 C66 107.6(14)
C64 C65 F42 90.8(8)
C64 C65 F45 92.0(8)
C64 C65 C66 124.9(10)
C66 C65 F42 84.1(9)
C66 C65 F45 96.6(8)
F47 C66 F49 110.8(11)
F47 C66 C65 112.7(12)
F47 C66 C67 116.9(15)
F48 C66 F46 88.9(12)
F48 C66 C65 118.8(12)
C65 C66 F46 94.5(8)
C65 C66 F49 90.4(9)
C65 C66 C67 121.6(13)
C67 C66 F49 98.9(11)
C68 C66 F46 104.0(15)
C68 C66 F48 101.4(17)
C68 C66 C65 135.9(17)
F52 C67 F53 109.0(17)
F52 C67 F55 105.0(17)
F52 C67 C66 115.4(19)
F53 C67 F55 103.7(19)
F53 C67 C66 105.4(15)
F55 C67 C66 117.5(16)
F50 C68 F51 112(3)
F50 C68 F54 109(3)
F50 C68 C66 107(2)
F51 C68 F54 99(2)
F51 C68 C66 123(2)
F54 C68 C66 106(3)
S3 C69 H69A 109.5
S3 C69 H69B 109.5
S3 C69 H69C 109.5
H69A C69 H69B 109.5
H69A C69 H69C 109.5
H69B C69 H69C 109.5
S3 C70 H70A 109.5
S3 C70 H70B 109.5
S3 C70 H70C 109.5
H70A C70 H70B 109.5
H70A C70 H70C 109.5
H70B C70 H70C 109.5
S1 C71 H71D 109.5
S1 C71 H71E 109.5
S1 C71 H71F 109.5
S2 C71 H71A 109.5
S2 C71 H71B 109.5
S2 C71 H71C 109.5
H71A C71 H71B 109.5
H71A C71 H71C 109.5
H71B C71 H71C 109.5
H71D C71 H71E 109.5
H71D C71 H71F 109.5
H71E C71 H71F 109.5
S2 C72 H72A 109.5
S2 C72 H72B 109.5
S2 C72 H72C 109.5
H72A C72 H72B 109.5
H72A C72 H72C 109.5
H72B C72 H72C 109.5
S1 C73 H73A 109.5
S1 C73 H73B 109.5
S1 C73 H73C 109.5
H73A C73 H73B 109.5
H73A C73 H73C 109.5
H73B C73 H73C 109.5

loop_
_geom_bond_atom_site_label_1
_geom_bond_atom_site_label_2
_geom_bond_distance
Ni1 N1 2.106(5)
Ni1 N2 2.002(4)
Ni1 N3 2.108(5)
Ni1 N4 2.126(5)
Ni1 N5 1.998(4)
Ni1 N6 2.119(5)
S1 O3 1.457(6)
S1 C71 1.827(8)
S1 C73 1.774(15)
S2 O3 1.606(6)
S2 C71 1.724(8)
S2 C72 1.767(16)
S3 O4 1.401(8)
S3 C69 1.783(11)
S3 C70 1.862(12)
F1 C27 1.323(18)
F2 C27 1.365(14)
F3 C26 1.36(3)
F4 C26 1.33(3)
F5 C28 1.367(11)
F6 C28 1.326(12)
F7 C29 1.30(3)
F8 C29 1.43(2)
F9 C30 1.330(9)
F10 C30 1.330(9)
F11 C31 1.330(10)
F12 C31 1.360(10)
F13 C32 1.335(9)
F14 C32 1.322(10)
F15 C33 1.334(10)
F16 C33 1.342(11)
F17 C34 1.331(12)
F18 C34 1.342(10)
F19 C35 1.325(15)
F20 C35 1.334(12)
F21 C35 1.323(12)
F22 C60 1.473(11)
F23 C60 1.386(14)
F24 C60 1.254(12)
F25 C60 1.549(12)
F26 C61 1.602(14)
F27 C61 1.24(4)
F28 C61 1.29(4)
F29 C61 1.632(14)
F30 C62 1.509(12)
F31 C62 1.299(18)
F32 C62 1.290(17)
F33 C62 1.522(12)
F34 C63 1.622(15)
F35 C63 1.31(2)
F36 C63 1.24(2)
F37 C63 1.654(15)
F38 C64 1.493(12)
F39 C64 1.228(17)
F40 C64 1.358(17)
F41 C64 1.510(12)
F42 C65 1.681(17)
F43 C65 1.41(2)
F44 C65 1.13(3)
F45 C65 1.615(16)
F46 C66 1.549(15)
F47 C66 1.15(2)
F48 C66 1.46(2)
F49 C66 1.504(14)
F50 C68 1.24(3)
F51 C68 1.31(3)
F52 C67 1.29(3)
F53 C67 1.34(2)
F54 C68 1.33(4)
F55 C67 1.36(3)
O1 C22 1.220(7)
O2 C57 1.225(8)
O5 H5A 0.8370
O5 H5B 0.8356
N1 C11 1.357(7)
N1 C15 1.329(7)
N2 C6 1.334(7)
N2 C10 1.355(7)
N3 C1 1.345(7)
N3 C5 1.355(7)
N4 C36 1.321(7)
N4 C40 1.354(7)
N5 C41 1.336(7)
N5 C45 1.325(7)
N6 C46 1.364(7)
N6 C50 1.343(7)
N7 H7 0.9927
N7 C19 1.401(7)
N7 C22 1.376(7)
N8 H8 0.9906
N8 C54 1.397(7)
N8 C57 1.354(8)
C1 H1 0.9300
C1 C2 1.379(8)
C2 H2 0.9300
C2 C3 1.371(8)
C3 H3 0.9300
C3 C4 1.386(8)
C4 H4 0.9300
C4 C5 1.395(8)
C5 C6 1.476(7)
C6 C7 1.382(8)
C7 H7A 0.9300
C7 C8 1.407(8)
C8 C9 1.416(8)
C8 C16 1.473(7)
C9 H9 0.9300
C9 C10 1.376(7)
C10 C11 1.475(7)
C11 C12 1.377(8)
C12 H12 0.9300
C12 C13 1.390(8)
C13 H13 0.9300
C13 C14 1.375(9)
C14 H14 0.9300
C14 C15 1.404(9)
C15 H15 0.9300
C16 C17 1.402(8)
C16 C21 1.390(8)
C17 H17 0.9300
C17 C18 1.399(8)
C18 H18 0.9300
C18 C19 1.384(8)
C19 C20 1.402(8)
C20 H20 0.9300
C20 C21 1.368(8)
C21 H21 0.9300
C22 C23 1.514(8)
C23 H23A 0.9700
C23 H23B 0.9700
C23 H23C 0.9700
C23 H23D 0.9700
C23 C24 1.461(12)
C23 C25 1.35(2)
C24 H24A 0.9700
C24 H24B 0.9700
C24 C27 1.512(16)
C25 H25A 0.9700
C25 H25B 0.9700
C25 C26 1.50(3)
C26 C29 1.54(3)
C27 C28 1.572(18)
C28 C30 1.616(12)
C29 C30 1.53(2)
C30 C31 1.559(15)
C31 C32 1.558(12)
C32 C33 1.565(15)
C33 C34 1.578(13)
C34 C35 1.528(17)
C36 H36 0.9300
C36 C37 1.387(8)
C37 H37 0.9300
C37 C38 1.385(8)
C38 H38 0.9300
C38 C39 1.372(8)
C39 H39 0.9300
C39 C40 1.387(8)
C40 C41 1.471(8)
C41 C42 1.395(8)
C42 H42 0.9300
C42 C43 1.381(8)
C43 C44 1.404(8)
C43 C51 1.476(7)
C44 H44 0.9300
C44 C45 1.410(7)
C45 C46 1.480(8)
C46 C47 1.370(9)
C47 H47 0.9300
C47 C48 1.384(9)
C48 H48 0.9300
C48 C49 1.396(10)
C49 H49 0.9300
C49 C50 1.368(9)
C50 H50 0.9300
C51 C52 1.398(8)
C51 C56 1.402(8)
C52 H52 0.9300
C52 C53 1.393(8)
C53 H53 0.9300
C53 C54 1.392(8)
C54 C55 1.395(9)
C55 H55 0.9300
C55 C56 1.383(8)
C56 H56 0.9300
C57 C58 1.523(8)
C58 H58A 0.9700
C58 H58B 0.9700
C58 C59 1.469(9)
C59 H59A 0.9700
C59 H59B 0.9700
C59 C60 1.457(9)
C60 C61 1.485(10)
C61 C62 1.482(10)
C62 C63 1.466(10)
C63 C64 1.483(11)
C64 C65 1.439(11)
C65 C66 1.478(13)
C66 C67 1.48(2)
C66 C68 1.40(3)
C69 H69A 0.9600
C69 H69B 0.9600
C69 H69C 0.9600
C70 H70A 0.9600
C70 H70B 0.9600
C70 H70C 0.9600
C71 H71A 0.9600
C71 H71B 0.9600
C71 H71C 0.9600
C71 H71D 0.9600
C71 H71E 0.9600
C71 H71F 0.9600
C72 H72A 0.9600
C72 H72B 0.9600
C72 H72C 0.9600
C73 H73A 0.9600
C73 H73B 0.9600
C73 H73C 0.9600

loop_
_exptl_oxdiff_crystal_face_indexfrac_h
_exptl_oxdiff_crystal_face_indexfrac_k
_exptl_oxdiff_crystal_face_indexfrac_l
_exptl_oxdiff_crystal_face_x
_exptl_oxdiff_crystal_face_y
_exptl_oxdiff_crystal_face_z
-3.9999 5.0000 6.9976 -0.1913 -0.5969 0.6911
2.9999 -7.0000 -4.9969 0.1870 0.8239 -0.5089
-5.0001 -4.9999 5.0014 0.1519 0.5463 0.7856
6.0001 2.9999 -7.0005 -0.0780 -0.3109 -0.9636
0.9998 -1.9999 17.0003 -0.9162 0.2762 0.2782
-0.9998 1.9999 -17.0003 0.9162 -0.2762 -0.2782
6.0000 -0.0000 -5.9994 -0.0779 0.0380 -0.9365
